data_1504488
loop_
_publ_author_name
'Dunet, Guillaume'
'Mayer, Peter'
'Knochel, Paul'

_publ_section_title
;
 Highly diastereoselective addition of cinnamylzinc derivatives to
 alpha-chiral carbonyl compounds.
;
_journal_issue 1
_journal_name_full 'Organic letters'
_journal_page_first 117
_journal_page_last 120
_journal_paper_doi 10.1021/ol702607t
_journal_volume 10
_journal_year 2008
_chemical_formula_moiety 'C16 H24 O2'
_chemical_formula_sum 'C16 H24 O2'
_chemical_formula_weight 248.361
_space_group_IT_number 114
_symmetry_cell_setting tetragonal
_symmetry_Int_Tables_number 114
_symmetry_space_group_name_Hall 'P -4 2n'
_symmetry_space_group_name_H-M 'P -4 21 c'
_atom_sites_solution_hydrogens geom
_atom_sites_solution_primary direct
_atom_sites_solution_secondary difmap
_audit_block_code C16H24O2_ln290_knochel
_audit_creation_date 14-Jun-07
_audit_creation_method 'form98_non/compatible with shelxl97-2'
_audit_update_record 16-Oct-07
_cell_angle_alpha 90.00
_cell_angle_beta 90.00
_cell_angle_gamma 90.00
_cell_formula_units_Z 8
_cell_length_a 19.0785(3)
_cell_length_b 19.0785(3)
_cell_length_c 8.4534(2)
_cell_measurement_reflns_used 28519
_cell_measurement_temperature 200(2)
_cell_measurement_theta_max 27.103
_cell_measurement_theta_min 3.134
_cell_volume 3076.95(10)
_computing_cell_refinement 'HKL Scalepack (Otwinowski & Minor 1997)'
_computing_data_collection 'Collect (Bruker AXS BV, 1997-2004)'
_computing_data_reduction 'HKL Denzo and Scalepack (Otwinowski & Minor 1997)'
_computing_structure_refinement 'SHELXL-97 (G. M. Sheldrick. University of G\"ottingen, 97-2 version)'
_computing_structure_solution
;
A. Altomare, M. C. Burla, M. Camalli, G. L. Cascarano, C. Giacovazzo, A.
Guagliardi, A. G. G. Moliterni, G. Polidori, R. Spagna: SIR97: a new tool for
crystal structure determination and refinement; J. Appl. Crystallogr. 1999,
32, 115-119.
;
_diffrn_ambient_temperature 200(2)
_diffrn_detector_area_resol_mean 9
_diffrn_measured_fraction_theta_full 0.988
_diffrn_measured_fraction_theta_max 0.988
_diffrn_measurement_device '95mm CCD camera on \k-goniostat'
_diffrn_measurement_device_type KappaCCD
_diffrn_measurement_method 'CCD; rotation images; thick slices, phi/omega-scan'
_diffrn_orient_matrix_type 'by Bruker AXS Collect from scalepack cell'
_diffrn_orient_matrix_UB_11 0.0489207
_diffrn_orient_matrix_UB_12 -0.0018316
_diffrn_orient_matrix_UB_13 -0.0422675
_diffrn_orient_matrix_UB_21 0.0187819
_diffrn_orient_matrix_UB_22 0.0079550
_diffrn_orient_matrix_UB_23 0.1089710
_diffrn_orient_matrix_UB_31 0.0011552
_diffrn_orient_matrix_UB_32 -0.0517755
_diffrn_orient_matrix_UB_33 0.0182380
_diffrn_radiation_collimation 0.20
_diffrn_radiation_monochromator 'MONTEL, graded multilayered X-ray optics'
_diffrn_radiation_source 'rotating anode'
_diffrn_radiation_type MoK\a
_diffrn_radiation_wavelength 0.71073
_diffrn_reflns_av_R_equivalents 0.0163
_diffrn_reflns_av_sigmaI/netI 0.0220
_diffrn_reflns_limit_h_max 22
_diffrn_reflns_limit_h_min -22
_diffrn_reflns_limit_k_max 16
_diffrn_reflns_limit_k_min -15
_diffrn_reflns_limit_l_max 10
_diffrn_reflns_limit_l_min -10
_diffrn_reflns_number 5269
_diffrn_reflns_theta_full 24.99
_diffrn_reflns_theta_max 24.99
_diffrn_reflns_theta_min 3.22
_diffrn_source_current 55.00
_diffrn_source_power 3.025
_diffrn_source_type 'FR 591 generator'
_diffrn_source_voltage 55.00
_exptl_absorpt_coefficient_mu 0.069
_exptl_absorpt_correction_type none
_exptl_crystal_colour colourless
_exptl_crystal_density_diffrn 1.07228(3)
_exptl_crystal_density_method 'not measured'
_exptl_crystal_description block
_exptl_crystal_F_000 1088
_exptl_crystal_size_max 0.23
_exptl_crystal_size_mid 0.20
_exptl_crystal_size_min 0.15
_refine_diff_density_max 0.466
_refine_diff_density_min -0.453
_refine_diff_density_rms 0.073
_refine_ls_abs_structure_details 'Flack H D (1983), Acta Cryst. A39, 876-881'
_refine_ls_abs_structure_Flack 0(2)
_refine_ls_extinction_coef 0.008(4)
_refine_ls_extinction_method SHELXL
_refine_ls_goodness_of_fit_ref 1.078
_refine_ls_hydrogen_treatment constr
_refine_ls_matrix_type full
_refine_ls_number_parameters 166
_refine_ls_number_reflns 2695
_refine_ls_number_restraints 0
_refine_ls_restrained_S_all 1.078
_refine_ls_R_factor_all 0.0713
_refine_ls_R_factor_gt 0.0642
_refine_ls_shift/su_max 0.000
_refine_ls_shift/su_mean 0.000
_refine_ls_structure_factor_coef Fsqd
_refine_ls_weighting_details 'calc w=1/[\s^2^(Fo^2^)+(0.1499P)^2^+0.6358P] where P=(Fo^2^+2Fc^2^)/3'
_refine_ls_weighting_scheme calc
_refine_ls_wR_factor_gt 0.1971
_refine_ls_wR_factor_ref 0.2057
_reflns_number_gt 2373
_reflns_number_total 2695
_reflns_threshold_expression >2sigma(I)
_cod_data_source_file ol702607t-file005.cif
_cod_data_source_block ln290
_cod_database_code 1504488

loop_
_symmetry_equiv_pos_as_xyz
'x, y, z'
'-x, -y, z'
'x+1/2, -y+1/2, -z+1/2'
'-x+1/2, y+1/2, -z+1/2'
'y+1/2, x+1/2, z+1/2'
'-y+1/2, -x+1/2, z+1/2'
'-y, x, -z'
'y, -x, -z'

loop_
_atom_site_label
_atom_site_type_symbol
_atom_site_fract_x
_atom_site_fract_y
_atom_site_fract_z
_atom_site_U_iso_or_equiv
_atom_site_adp_type
_atom_site_occupancy
_atom_site_symmetry_multiplicity
_atom_site_calc_flag
_atom_site_refinement_flags
O1 O 0.32046(12) 0.09386(11) 0.9600(3) 0.0452(6) Uani 1 1 d .
H1 H 0.3375 0.1188 0.8878 0.068 Uiso 1 1 calc R
O2 O 0.38982(13) 0.09171(13) 0.7032(3) 0.0578(7) Uani 1 1 d .
H2 H 0.4090 0.1140 0.6292 0.087 Uiso 1 1 calc R
C1 C 0.27294(14) 0.04316(14) 0.8922(3) 0.0342(6) Uani 1 1 d .
C2 C 0.24137(15) 0.00211(14) 1.0330(3) 0.0361(6) Uani 1 1 d .
H2A H 0.2087 -0.0338 0.9884 0.043 Uiso 1 1 calc R
C3 C 0.19788(18) 0.05080(17) 1.1399(4) 0.0474(8) Uani 1 1 d .
H3A H 0.1757 0.0225 1.2244 0.057 Uiso 1 1 calc R
H3B H 0.2296 0.0850 1.1912 0.057 Uiso 1 1 calc R
C4 C 0.14139(19) 0.09030(19) 1.0512(4) 0.0540(9) Uani 1 1 d .
H4A H 0.1174 0.1230 1.1242 0.065 Uiso 1 1 calc R
H4B H 0.1061 0.0568 1.0104 0.065 Uiso 1 1 calc R
C5 C 0.1731(2) 0.13124(19) 0.9138(4) 0.0548(9) Uani 1 1 d .
H5A H 0.1351 0.1540 0.8527 0.066 Uiso 1 1 calc R
H5B H 0.2040 0.1685 0.9557 0.066 Uiso 1 1 calc R
C6 C 0.21472(16) 0.08385(16) 0.8058(4) 0.0419(7) Uani 1 1 d .
H6A H 0.2361 0.1125 0.7210 0.050 Uiso 1 1 calc R
H6B H 0.1824 0.0500 0.7553 0.050 Uiso 1 1 calc R
C7 C 0.29478(18) -0.03637(17) 1.1338(4) 0.0456(7) Uani 1 1 d .
H7A H 0.3269 -0.0024 1.1820 0.068 Uiso 1 1 calc R
H7B H 0.3214 -0.0690 1.0674 0.068 Uiso 1 1 calc R
H7C H 0.2705 -0.0626 1.2172 0.068 Uiso 1 1 calc R
C8 C 0.31611(14) -0.00507(14) 0.7778(3) 0.0358(6) Uani 1 1 d .
H8 H 0.3555 -0.0243 0.8427 0.043 Uiso 1 1 calc R
C9 C 0.35100(15) 0.03403(16) 0.6393(3) 0.0404(7) Uani 1 1 d .
H9 H 0.3137 0.0526 0.5676 0.048 Uiso 1 1 calc R
C10 C 0.39997(18) -0.0131(2) 0.5443(4) 0.0558(9) Uani 1 1 d .
H10A H 0.4224 0.0144 0.4604 0.084 Uiso 1 1 calc R
H10B H 0.3730 -0.0515 0.4969 0.084 Uiso 1 1 calc R
H10C H 0.4360 -0.0325 0.6144 0.084 Uiso 1 1 calc R
C11 C 0.27616(14) -0.06821(15) 0.7173(3) 0.0363(6) Uani 1 1 d .
C12 C 0.28995(16) -0.13530(15) 0.7769(4) 0.0439(7) Uani 1 1 d .
H12 H 0.3238 -0.1405 0.8583 0.053 Uiso 1 1 calc R
C13 C 0.2562(2) -0.19351(17) 0.7216(4) 0.0541(9) Uani 1 1 d .
H13 H 0.2661 -0.2380 0.7666 0.065 Uiso 1 1 calc R
C14 C 0.2077(2) -0.18812(19) 0.6007(4) 0.0568(9) Uani 1 1 d .
H14 H 0.1847 -0.2287 0.5614 0.068 Uiso 1 1 calc R
C15 C 0.19327(19) -0.1233(2) 0.5382(4) 0.0535(8) Uani 1 1 d .
H15 H 0.1602 -0.1191 0.4546 0.064 Uiso 1 1 calc R
C16 C 0.22656(16) -0.06368(17) 0.5961(4) 0.0440(7) Uani 1 1 d .
H16 H 0.2154 -0.0192 0.5526 0.053 Uiso 1 1 calc R

loop_
_atom_site_aniso_label
_atom_site_aniso_U_11
_atom_site_aniso_U_22
_atom_site_aniso_U_33
_atom_site_aniso_U_23
_atom_site_aniso_U_13
_atom_site_aniso_U_12
O1 0.0551(12) 0.0405(11) 0.0400(11) -0.0008(9) -0.0044(10) -0.0192(9)
O2 0.0709(15) 0.0598(14) 0.0427(13) 0.0076(11) -0.0011(12) -0.0330(12)
C1 0.0350(13) 0.0331(13) 0.0346(14) -0.0017(11) -0.0053(11) -0.0055(11)
C2 0.0400(14) 0.0312(13) 0.0370(14) -0.0010(12) -0.0016(12) -0.0025(11)
C3 0.0554(18) 0.0483(17) 0.0386(16) 0.0011(14) 0.0065(14) 0.0035(14)
C4 0.0558(18) 0.0555(19) 0.0509(19) -0.0004(16) 0.0066(17) 0.0135(15)
C5 0.065(2) 0.0502(17) 0.0493(17) 0.0038(16) -0.0029(16) 0.0166(16)
C6 0.0487(16) 0.0401(15) 0.0368(15) 0.0023(13) -0.0053(13) 0.0057(13)
C7 0.0522(17) 0.0448(16) 0.0399(16) 0.0097(14) -0.0016(14) -0.0021(14)
C8 0.0353(13) 0.0335(13) 0.0386(14) 0.0024(12) -0.0032(12) -0.0042(11)
C9 0.0405(14) 0.0407(14) 0.0400(15) 0.0023(13) -0.0008(13) -0.0069(12)
C10 0.0492(18) 0.064(2) 0.0537(19) 0.0097(18) 0.0107(16) -0.0013(16)
C11 0.0374(13) 0.0386(14) 0.0330(14) -0.0021(12) 0.0062(11) -0.0016(11)
C12 0.0443(16) 0.0387(15) 0.0488(17) 0.0023(14) 0.0068(14) 0.0008(12)
C13 0.068(2) 0.0375(16) 0.056(2) -0.0024(14) 0.0129(18) -0.0041(14)
C14 0.066(2) 0.0493(18) 0.055(2) -0.0146(16) 0.0135(16) -0.0198(16)
C15 0.0542(19) 0.063(2) 0.0435(17) -0.0121(16) -0.0024(15) -0.0092(16)
C16 0.0484(16) 0.0450(16) 0.0387(16) -0.0009(13) 0.0004(13) -0.0049(13)

loop_
_atom_type_symbol
_atom_type_description
_atom_type_scat_dispersion_real
_atom_type_scat_dispersion_imag
_atom_type_scat_source
C C 0.0033 0.0016 'International Tables Vol C Tables 4.2.6.8 and 6.1.1.4'
H H 0.0000 0.0000 'International Tables Vol C Tables 4.2.6.8 and 6.1.1.4'
O O 0.0106 0.0060 'International Tables Vol C Tables 4.2.6.8 and 6.1.1.4'

loop_
_exptl_crystal_face_index_h
_exptl_crystal_face_index_k
_exptl_crystal_face_index_l
_exptl_crystal_face_perp_dist
9 -8 0 0.063000
4 5 0 0.118000
-3 2 0 0.068000
-2 -1 0 0.081000
-1 -6 2 0.088000
1 5 -3 0.068000
1 5 2 0.110000
-13 1 7 0.107000
-1 -7 -6 0.170000

loop_
_geom_angle_atom_site_label_1
_geom_angle_atom_site_label_2
_geom_angle_atom_site_label_3
_geom_angle
C1 O1 H1 109.5
C9 O2 H2 109.5
O1 C1 C6 107.7(2)
O1 C1 C2 106.1(2)
C6 C1 C2 109.8(2)
O1 C1 C8 108.0(2)
C6 C1 C8 112.5(2)
C2 C1 C8 112.5(2)
C7 C2 C3 108.9(2)
C7 C2 C1 114.5(2)
C3 C2 C1 110.9(2)
C7 C2 H2A 107.4
C3 C2 H2A 107.4
C1 C2 H2A 107.4
C4 C3 C2 113.2(3)
C4 C3 H3A 108.9
C2 C3 H3A 108.9
C4 C3 H3B 108.9
C2 C3 H3B 108.9
H3A C3 H3B 107.8
C3 C4 C5 110.5(3)
C3 C4 H4A 109.5
C5 C4 H4A 109.5
C3 C4 H4B 109.5
C5 C4 H4B 109.5
H4A C4 H4B 108.1
C6 C5 C4 111.2(3)
C6 C5 H5A 109.4
C4 C5 H5A 109.4
C6 C5 H5B 109.4
C4 C5 H5B 109.4
H5A C5 H5B 108.0
C5 C6 C1 113.3(3)
C5 C6 H6A 108.9
C1 C6 H6A 108.9
C5 C6 H6B 108.9
C1 C6 H6B 108.9
H6A C6 H6B 107.7
C2 C7 H7A 109.5
C2 C7 H7B 109.5
H7A C7 H7B 109.5
C2 C7 H7C 109.5
H7A C7 H7C 109.5
H7B C7 H7C 109.5
C11 C8 C9 110.3(2)
C11 C8 C1 114.2(2)
C9 C8 C1 114.3(2)
C11 C8 H8 105.7
C9 C8 H8 105.7
C1 C8 H8 105.7
O2 C9 C10 109.6(2)
O2 C9 C8 108.0(2)
C10 C9 C8 112.3(3)
O2 C9 H9 109.0
C10 C9 H9 109.0
C8 C9 H9 109.0
C9 C10 H10A 109.5
C9 C10 H10B 109.5
H10A C10 H10B 109.5
C9 C10 H10C 109.5
H10A C10 H10C 109.5
H10B C10 H10C 109.5
C16 C11 C12 116.6(3)
C16 C11 C8 122.6(3)
C12 C11 C8 120.7(3)
C13 C12 C11 122.1(3)
C13 C12 H12 119.0
C11 C12 H12 119.0
C12 C13 C14 120.5(3)
C12 C13 H13 119.7
C14 C13 H13 119.7
C15 C14 C13 119.1(3)
C15 C14 H14 120.5
C13 C14 H14 120.5
C14 C15 C16 120.6(3)
C14 C15 H15 119.7
C16 C15 H15 119.7
C15 C16 C11 121.1(3)
C15 C16 H16 119.5
C11 C16 H16 119.5

loop_
_geom_bond_atom_site_label_1
_geom_bond_atom_site_label_2
_geom_bond_distance
O1 C1 1.445(3)
O1 H1 0.8400
O2 C9 1.432(4)
O2 H2 0.8400
C1 C6 1.539(4)
C1 C2 1.547(4)
C1 C8 1.568(4)
C2 C7 1.518(4)
C2 C3 1.539(4)
C2 H2A 1.0000
C3 C4 1.514(5)
C3 H3A 0.9900
C3 H3B 0.9900
C4 C5 1.525(5)
C4 H4A 0.9900
C4 H4B 0.9900
C5 C6 1.511(5)
C5 H5A 0.9900
C5 H5B 0.9900
C6 H6A 0.9900
C6 H6B 0.9900
C7 H7A 0.9800
C7 H7B 0.9800
C7 H7C 0.9800
C8 C11 1.514(4)
C8 C9 1.539(4)
C8 H8 1.0000
C9 C10 1.526(5)
C9 H9 1.0000
C10 H10A 0.9800
C10 H10B 0.9800
C10 H10C 0.9800
C11 C16 1.397(4)
C11 C12 1.400(4)
C12 C13 1.366(5)
C12 H12 0.9500
C13 C14 1.382(6)
C13 H13 0.9500
C14 C15 1.373(6)
C14 H14 0.9500
C15 C16 1.392(5)
C15 H15 0.9500
C16 H16 0.9500

loop_
_geom_hbond_atom_site_label_D
_geom_hbond_atom_site_label_H
_geom_hbond_atom_site_label_A
_geom_hbond_distance_DH
_geom_hbond_distance_HA
_geom_hbond_distance_DA
_geom_hbond_angle_DHA
_geom_hbond_site_symmetry_A
O1 H1 O2 0.84 1.92 2.543(3) 129.7 .
O2 H2 O1 0.84 1.90 2.670(3) 151.8 6_554

loop_
_geom_torsion_atom_site_label_1
_geom_torsion_atom_site_label_2
_geom_torsion_atom_site_label_3
_geom_torsion_atom_site_label_4
_geom_torsion
O1 C1 C2 C7 -60.1(3)
C6 C1 C2 C7 -176.2(2)
C8 C1 C2 C7 57.7(3)
O1 C1 C2 C3 63.7(3)
C6 C1 C2 C3 -52.4(3)
C8 C1 C2 C3 -178.5(2)
C7 C2 C3 C4 -178.4(3)
C1 C2 C3 C4 54.7(3)
C2 C3 C4 C5 -55.3(4)
C3 C4 C5 C6 55.1(4)
C4 C5 C6 C1 -56.2(4)
O1 C1 C6 C5 -60.5(3)
C2 C1 C6 C5 54.6(3)
C8 C1 C6 C5 -179.4(2)
O1 C1 C8 C11 170.7(2)
C6 C1 C8 C11 -70.7(3)
C2 C1 C8 C11 54.0(3)
O1 C1 C8 C9 -61.0(3)
C6 C1 C8 C9 57.7(3)
C2 C1 C8 C9 -177.7(2)
C11 C8 C9 O2 -178.1(2)
C1 C8 C9 O2 51.5(3)
C11 C8 C9 C10 -57.2(3)
C1 C8 C9 C10 172.5(2)
C9 C8 C11 C16 -52.5(3)
C1 C8 C11 C16 77.9(3)
C9 C8 C11 C12 124.6(3)
C1 C8 C11 C12 -105.0(3)
C16 C11 C12 C13 -0.9(4)
C8 C11 C12 C13 -178.1(3)
C11 C12 C13 C14 1.5(5)
C12 C13 C14 C15 -0.8(5)
C13 C14 C15 C16 -0.4(5)
C14 C15 C16 C11 1.0(5)
C12 C11 C16 C15 -0.4(4)
C8 C11 C16 C15 176.8(3)

loop_
_reflns_scale_group_code
_reflns_scale_meas_F
1 1.0
